data_1555064
loop_
_publ_author_name
'Zerov, Aleksey V.'
'Bulova, Anastasia A.'
'Khoroshilova, Olesya V.'
'Vasilyev, Aleksander V.'

_publ_section_title
;
 TfOH-promoted transformation of TMS-ethers of diarylsubstituted CF3-allyl
 alcohols with arenes into CF3-indanes
;
_journal_issue 18
_journal_name_full 'Organic Chemistry Frontiers'
_journal_page_first 3264
_journal_paper_doi 10.1039/C9QO00822E
_journal_volume 6
_journal_year 2019
_chemical_formula_moiety 'C24 H20 F4 O2'
_chemical_formula_sum 'C24 H20 F4 O2'
_chemical_formula_weight 416.40
_space_group_crystal_system monoclinic
_space_group_IT_number 14
_space_group_name_Hall '-P 2yn'
_space_group_name_H-M_alt 'P 1 21/n 1'
_atom_sites_solution_hydrogens geom
_atom_sites_solution_primary dual
_audit_creation_date 2018-10-09
_audit_creation_method
;
Olex2 1.2
(compiled 2018.05.29 svn.r3508 for OlexSys, GUI svn.r5506)
;
_audit_update_record
;
2018-10-24 deposited with the CCDC.	2019-08-05 downloaded from the CCDC.
;
_cell_angle_alpha 90
_cell_angle_beta 94.8210(10)
_cell_angle_gamma 90
_cell_formula_units_Z 4
_cell_length_a 8.76460(10)
_cell_length_b 10.6788(2)
_cell_length_c 20.8962(3)
_cell_measurement_reflns_used 7288
_cell_measurement_temperature 100(3)
_cell_measurement_theta_max 71.4460
_cell_measurement_theta_min 4.1210
_cell_volume 1948.87(5)
_computing_cell_refinement 'CrysAlisPro 1.171.39.35a (Rigaku OD, 2017)'
_computing_data_collection 'CrysAlisPro 1.171.39.35a (Rigaku OD, 2017)'
_computing_data_reduction 'CrysAlisPro 1.171.39.35a (Rigaku OD, 2017)'
_computing_molecular_graphics 'Olex2 (Dolomanov et al., 2009)'
_computing_publication_material 'Olex2 (Dolomanov et al., 2009)'
_computing_structure_refinement 'ShelXL (Sheldrick, 2015)'
_computing_structure_solution 'ShelXT (Sheldrick, 2015)'
_diffrn_ambient_environment N~2~
_diffrn_ambient_temperature 100(3)
_diffrn_detector 'CCD plate'
_diffrn_detector_type HyPix3000
_diffrn_measured_fraction_theta_full 0.999
_diffrn_measured_fraction_theta_max 0.991
_diffrn_measurement_details
;
List of Runs (angles in degrees, time in seconds):

  # Type    Start    End  Width  t~exp~   \w     \q     \k     \f   Frames
#--------------------------------------------------------------------------
  1  \w    -99.00 -24.00   0.50    0.20    --  -41.22 -69.00-143.00  150
  2  \w    -32.00  -6.00   0.50    0.20    --  -41.22  69.00 -11.00   52
  3  \w     58.00 105.00   0.50    0.20    --   41.22  69.00 -11.00   94
  4  \w     20.00  55.00   0.50    0.20    --   41.22 -69.00-143.00   70
  5  \w     95.00 150.00   0.50    0.20    --  101.00  69.00 -11.00  110
  6  \w     69.00 120.00   0.50    0.20    --  101.00 -69.00-143.00  102
  7  \w    -49.00 -21.00   0.50    0.20    --  -41.22  21.00   0.00   56
  8  \w   -107.00 -33.00   0.50    0.20    --  -41.22 -32.00 120.00  148
  9  \w    -15.00  27.00   0.50    0.20    --  -41.22  21.00   0.00   84
 10  \w    -48.00  -9.00   0.50    0.20    --  -41.22  43.00-120.00   78
 11  \w    -25.00  24.00   0.50    0.20    --  -41.22  32.00 120.00   98
 12  \w     37.00 107.00   0.50    0.20    --   41.22  21.00 120.00  140
 13  \w     82.00 107.00   0.50    0.20    --   41.22  32.00 -30.00   50
 14  \w     24.00  53.00   0.50    0.20    --   41.22 -43.00 120.00   58
 15  \w    -19.00   9.00   0.50    0.20    --   41.22 -43.00 120.00   56
 16  \w    -16.00  58.00   0.50    0.20    --   41.22 -54.00-120.00  148
 17  \w     82.00 149.00   0.50    0.20    --  101.00  68.00 -60.00  134
 18  \w    109.00 152.00   0.50    0.20    --  101.00  93.00 -90.00   86
 19  \w     99.00 155.00   0.50    0.20    --  101.00  93.00 -60.00  112
 20  \w     44.00  97.00   0.50    0.20    --  101.00 -42.00 -90.00  106
 21  \w     40.00  98.00   0.50    0.20    --  101.00 -33.00 150.00  116
 22  \w     52.00 111.00   0.50    0.20    --  101.00 -50.00-180.00  118
 23  \w     90.00 155.00   0.50    0.20    --  101.00  50.00  30.00  130
 24  \w     56.00  82.00   0.50    0.20    --  101.00-133.00-180.00   52
 25  \w     89.00 117.00   0.50    0.20    --  101.00-133.00-180.00   56
 26  \w    113.00 147.00   0.50    0.20    --  101.00  17.00 -90.00   68
 27  \w     38.00 114.00   0.50    0.20    --  101.00 -42.00  30.00  152
 28  \w     97.00 125.00   0.50    0.20    --  101.00  33.00-180.00   56
 29  \w     49.00 109.00   0.50    0.20    --  101.00 -25.00-180.00  120
 30  \w     35.00 106.00   0.50    0.20    --  101.00 -17.00   0.00  142
 31  \w     94.00 119.00   0.50    0.20    --  101.00  69.00 -11.00   50
 32  \w    -51.00 -22.00   0.50    0.20    --  -41.22 -65.00  60.00   58
 33  \w    -92.00 -66.00   0.50    0.20    --  -41.22 -65.00  60.00   52
 34  \w    -90.00 -60.00   0.50    0.20    --  -41.22 -21.00 -90.00   60
 35  \w     80.00  86.50   0.50    0.20    --   41.22  65.00 150.00   13
;
_diffrn_measurement_device 'four-circle diffractometer'
_diffrn_measurement_device_type 'SuperNova, Single source at offset/far, HyPix3000'
_diffrn_measurement_method '\w scans'
_diffrn_orient_matrix_type 'CrysAlisPro convention (1999,Acta A55,543-557)'
_diffrn_orient_matrix_UB_11 -0.0482492000
_diffrn_orient_matrix_UB_12 0.0249149000
_diffrn_orient_matrix_UB_13 -0.0714562000
_diffrn_orient_matrix_UB_21 0.1000578000
_diffrn_orient_matrix_UB_22 -0.1104608000
_diffrn_orient_matrix_UB_23 -0.0188370000
_diffrn_orient_matrix_UB_31 -0.1371450000
_diffrn_orient_matrix_UB_32 -0.0893015000
_diffrn_orient_matrix_UB_33 0.0033741000
_diffrn_radiation_monochromator mirror
_diffrn_radiation_probe x-ray
_diffrn_radiation_type CuK\a
_diffrn_radiation_wavelength 1.54184
_diffrn_reflns_av_R_equivalents 0.0285
_diffrn_reflns_av_unetI/netI 0.0279
_diffrn_reflns_Laue_measured_fraction_full 0.999
_diffrn_reflns_Laue_measured_fraction_max 0.991
_diffrn_reflns_limit_h_max 10
_diffrn_reflns_limit_h_min -10
_diffrn_reflns_limit_k_max 10
_diffrn_reflns_limit_k_min -13
_diffrn_reflns_limit_l_max 25
_diffrn_reflns_limit_l_min -22
_diffrn_reflns_number 11506
_diffrn_reflns_point_group_measured_fraction_full 0.999
_diffrn_reflns_point_group_measured_fraction_max 0.991
_diffrn_reflns_theta_full 67.684
_diffrn_reflns_theta_max 72.277
_diffrn_reflns_theta_min 4.247
_diffrn_source 'micro-focus sealed X-ray tube'
_diffrn_source_type 'SuperNova (Cu) X-ray Source'
_exptl_absorpt_coefficient_mu 0.979
_exptl_absorpt_correction_T_max 1.00000
_exptl_absorpt_correction_T_min 0.73863
_exptl_absorpt_correction_type multi-scan
_exptl_absorpt_process_details
;
CrysAlisPro 1.171.39.35a (Rigaku Oxford Diffraction, 2017)
Empirical absorption correction using spherical harmonics,
 implemented in SCALE3 ABSPACK scaling algorithm.
;
_exptl_crystal_colour colourless
_exptl_crystal_colour_primary colourless
_exptl_crystal_density_diffrn 1.419
_exptl_crystal_description prism
_exptl_crystal_F_000 864
_exptl_crystal_size_max 0.2
_exptl_crystal_size_mid 0.19
_exptl_crystal_size_min 0.18
_refine_diff_density_max 0.201
_refine_diff_density_min -0.277
_refine_diff_density_rms 0.050
_refine_ls_extinction_method none
_refine_ls_goodness_of_fit_ref 1.077
_refine_ls_hydrogen_treatment constr
_refine_ls_matrix_type full
_refine_ls_number_parameters 273
_refine_ls_number_reflns 3803
_refine_ls_number_restraints 0
_refine_ls_restrained_S_all 1.077
_refine_ls_R_factor_all 0.0406
_refine_ls_R_factor_gt 0.0367
_refine_ls_shift/su_max 0.001
_refine_ls_shift/su_mean 0.000
_refine_ls_structure_factor_coef Fsqd
_refine_ls_weighting_details 'w=1/[\s^2^(Fo^2^)+(0.0556P)^2^+0.3381P] where P=(Fo^2^+2Fc^2^)/3'
_refine_ls_weighting_scheme calc
_refine_ls_wR_factor_gt 0.0976
_refine_ls_wR_factor_ref 0.1010
_reflns_Friedel_coverage 0.000
_reflns_number_gt 3377
_reflns_number_total 3803
_reflns_threshold_expression 'I > 2\s(I)'
_cod_data_source_file c9qo00822e2.cif
_cod_data_source_block 9926_emt074
_cod_database_code 1555064
_shelx_shelxl_version_number 2014/7
_chemical_oxdiff_formula 'C30 F3'
_shelx_space_group_comment
;
The symmetry employed for this shelxl refinement is uniquely defined
by the following loop, which should always be used as a source of
symmetry information in preference to the above space-group names.
They are only intended as comments.
;
_shelx_estimated_absorpt_t_max 0.843
_shelx_estimated_absorpt_t_min 0.828
_reflns_odcompleteness_completeness 99.78
_reflns_odcompleteness_iscentric 1
_reflns_odcompleteness_theta 71.55
_olex2_refinement_description
;
1. Fixed Uiso
 At 1.2 times of:
  All C(H) groups, All C(H,H) groups
 At 1.5 times of:
  All C(H,H,H) groups
2.a Ternary CH refined with riding coordinates:
 C1(H1)
2.b Secondary CH2 refined with riding coordinates:
 C2(H2A,H2B)
2.c Aromatic/amide H refined with riding coordinates:
 C11(H11), C8(H8), C14(H14), C25(H25), C6(H6), C21(H21), C15(H15), C5(H5),
 C24(H24), C23(H23), C22(H22)
2.d Idealised Me refined as rotating group:
 C17(H17A,H17B,H17C), C19(H19A,H19B,H19C)
;
_olex2_submission_special_instructions 'No special instructions were received'
_oxdiff_exptl_absorpt_empirical_details
;
Empirical correction (ABSPACK) includes:
- Absorption correction using spherical harmonics
- Frame scaling
;
_oxdiff_exptl_absorpt_empirical_full_max 1.333
_oxdiff_exptl_absorpt_empirical_full_min 0.713

loop_
_space_group_symop_operation_xyz
'x, y, z'
'-x+1/2, y+1/2, -z+1/2'
'-x, -y, -z'
'x-1/2, -y-1/2, z-1/2'

loop_
_atom_site_label
_atom_site_type_symbol
_atom_site_fract_x
_atom_site_fract_y
_atom_site_fract_z
_atom_site_U_iso_or_equiv
_atom_site_adp_type
_atom_site_occupancy
_atom_site_site_symmetry_order
_atom_site_calc_flag
_atom_site_refinement_flags_posn
F30 F 0.07557(9) 0.34809(7) 0.44379(4) 0.0303(2) Uani 1 1 d .
F27 F 0.29058(10) 0.50155(8) 0.74422(4) 0.0310(2) Uani 1 1 d .
F28 F 0.16600(9) 0.65604(8) 0.69906(4) 0.0334(2) Uani 1 1 d .
F29 F 0.38008(9) 0.68921(8) 0.75459(4) 0.0319(2) Uani 1 1 d .
O16 O 0.53539(11) 0.98850(8) 0.38040(4) 0.0246(2) Uani 1 1 d .
O18 O 0.25804(11) 1.07226(8) 0.36792(4) 0.0256(2) Uani 1 1 d .
C12 C 0.43611(14) 0.93188(11) 0.41840(6) 0.0199(3) Uani 1 1 d .
C4 C 0.29579(14) 0.51422(11) 0.60214(6) 0.0193(3) Uani 1 1 d .
C10 C 0.36545(14) 0.78252(11) 0.49804(6) 0.0200(3) Uani 1 1 d .
C11 C 0.47490(14) 0.83621(11) 0.46136(6) 0.0199(3) Uani 1 1 d .
H11 H 0.5774 0.8065 0.4660 0.024 Uiso 1 1 calc R
C9 C 0.31002(14) 0.56401(11) 0.54117(6) 0.0195(3) Uani 1 1 d .
C8 C 0.23663(15) 0.50856(12) 0.48685(6) 0.0212(3) Uani 1 1 d .
H8 H 0.2461 0.5414 0.4451 0.025 Uiso 1 1 calc R
C13 C 0.28458(15) 0.97689(11) 0.41088(6) 0.0207(3) Uani 1 1 d .
C20 C 0.54895(14) 0.53061(12) 0.67162(5) 0.0196(3) Uani 1 1 d .
C1 C 0.41154(14) 0.67919(11) 0.54521(6) 0.0201(3) Uani 1 1 d .
H1 H 0.5183 0.6526 0.5382 0.024 Uiso 1 1 calc R
C14 C 0.17592(15) 0.92359(12) 0.44693(6) 0.0225(3) Uani 1 1 d .
H14 H 0.0732 0.9527 0.4421 0.027 Uiso 1 1 calc R
C25 C 0.57713(15) 0.40446(12) 0.66038(6) 0.0225(3) Uani 1 1 d .
H25 H 0.4977 0.3537 0.6404 0.027 Uiso 1 1 calc R
C6 C 0.13125(15) 0.35294(12) 0.55569(6) 0.0241(3) Uani 1 1 d .
H6 H 0.0687 0.2812 0.5598 0.029 Uiso 1 1 calc R
C3 C 0.39218(14) 0.59052(11) 0.65238(6) 0.0197(3) Uani 1 1 d .
C7 C 0.14938(15) 0.40362(12) 0.49624(6) 0.0227(3) Uani 1 1 d .
C21 C 0.66763(15) 0.60237(13) 0.70156(6) 0.0250(3) Uani 1 1 d .
H21 H 0.6513 0.6887 0.7095 0.030 Uiso 1 1 calc R
C15 C 0.21663(15) 0.82710(12) 0.49043(6) 0.0223(3) Uani 1 1 d .
H15 H 0.1411 0.7917 0.5151 0.027 Uiso 1 1 calc R
C5 C 0.20644(14) 0.40889(12) 0.60978(6) 0.0227(3) Uani 1 1 d .
H5 H 0.1966 0.3753 0.6513 0.027 Uiso 1 1 calc R
C2 C 0.40697(15) 0.71659(12) 0.61647(6) 0.0218(3) Uani 1 1 d .
H2A H 0.3182 0.7715 0.6223 0.026 Uiso 1 1 calc R
H2B H 0.5020 0.7609 0.6323 0.026 Uiso 1 1 calc R
C17 C 0.69018(15) 0.94611(13) 0.38715(6) 0.0257(3) Uani 1 1 d .
H17A H 0.7526 0.9990 0.3613 0.039 Uiso 1 1 calc GR
H17B H 0.6948 0.8592 0.3724 0.039 Uiso 1 1 calc GR
H17C H 0.7296 0.9510 0.4324 0.039 Uiso 1 1 calc GR
C24 C 0.71960(16) 0.35152(13) 0.67789(6) 0.0262(3) Uani 1 1 d .
H24 H 0.7372 0.2656 0.6692 0.031 Uiso 1 1 calc R
C26 C 0.30724(15) 0.60947(13) 0.71205(6) 0.0243(3) Uani 1 1 d .
C23 C 0.83574(16) 0.42364(13) 0.70791(6) 0.0281(3) Uani 1 1 d .
H23 H 0.9328 0.3875 0.7202 0.034 Uiso 1 1 calc R
C22 C 0.80916(16) 0.54909(14) 0.71986(7) 0.0293(3) Uani 1 1 d .
H22 H 0.8882 0.5989 0.7407 0.035 Uiso 1 1 calc R
C19 C 0.10213(16) 1.10111(13) 0.34894(7) 0.0284(3) Uani 1 1 d .
H19A H 0.0973 1.1639 0.3146 0.043 Uiso 1 1 calc GR
H19B H 0.0531 1.1343 0.3858 0.043 Uiso 1 1 calc GR
H19C H 0.0488 1.0250 0.3333 0.043 Uiso 1 1 calc GR

loop_
_atom_site_aniso_label
_atom_site_aniso_U_11
_atom_site_aniso_U_22
_atom_site_aniso_U_33
_atom_site_aniso_U_23
_atom_site_aniso_U_13
_atom_site_aniso_U_12
F30 0.0347(5) 0.0296(4) 0.0255(4) -0.0055(3) -0.0040(3) -0.0064(3)
F27 0.0366(5) 0.0359(4) 0.0214(4) 0.0044(3) 0.0075(3) -0.0062(4)
F28 0.0230(4) 0.0441(5) 0.0339(4) -0.0028(4) 0.0066(3) 0.0056(4)
F29 0.0337(5) 0.0371(5) 0.0254(4) -0.0104(3) 0.0053(3) -0.0042(4)
O16 0.0251(5) 0.0244(5) 0.0251(5) 0.0065(4) 0.0064(4) -0.0016(4)
O18 0.0257(5) 0.0247(5) 0.0258(5) 0.0079(4) -0.0009(4) 0.0000(4)
C12 0.0234(6) 0.0188(6) 0.0177(6) -0.0020(5) 0.0032(5) -0.0042(5)
C4 0.0181(6) 0.0194(6) 0.0202(6) 0.0010(5) 0.0008(5) 0.0017(5)
C10 0.0229(6) 0.0181(6) 0.0189(6) -0.0010(5) 0.0008(5) -0.0016(5)
C11 0.0202(6) 0.0196(6) 0.0198(6) -0.0012(5) 0.0017(5) -0.0004(5)
C9 0.0179(6) 0.0183(6) 0.0226(6) 0.0015(5) 0.0033(5) 0.0022(5)
C8 0.0225(6) 0.0221(6) 0.0192(6) 0.0013(5) 0.0027(5) 0.0030(5)
C13 0.0266(7) 0.0175(6) 0.0175(6) 0.0000(5) -0.0015(5) -0.0006(5)
C20 0.0215(6) 0.0222(6) 0.0154(5) 0.0025(5) 0.0033(5) -0.0003(5)
C1 0.0199(6) 0.0187(6) 0.0218(6) 0.0020(5) 0.0028(5) 0.0005(5)
C14 0.0217(6) 0.0226(6) 0.0230(6) 0.0001(5) 0.0000(5) 0.0005(5)
C25 0.0267(7) 0.0225(6) 0.0182(6) 0.0015(5) 0.0014(5) -0.0007(5)
C6 0.0225(6) 0.0196(6) 0.0299(7) 0.0021(5) 0.0010(5) -0.0026(5)
C3 0.0205(6) 0.0192(6) 0.0196(6) 0.0013(5) 0.0026(5) -0.0001(5)
C7 0.0222(6) 0.0229(6) 0.0222(6) -0.0039(5) -0.0020(5) 0.0017(5)
C21 0.0240(7) 0.0230(6) 0.0279(7) 0.0005(5) 0.0019(5) -0.0012(5)
C15 0.0221(6) 0.0225(6) 0.0225(6) 0.0020(5) 0.0031(5) -0.0029(5)
C5 0.0229(7) 0.0225(6) 0.0227(6) 0.0038(5) 0.0019(5) -0.0004(5)
C2 0.0241(6) 0.0188(6) 0.0221(6) 0.0022(5) -0.0008(5) 0.0007(5)
C17 0.0240(7) 0.0271(7) 0.0268(7) 0.0027(5) 0.0073(5) -0.0003(5)
C24 0.0302(7) 0.0251(7) 0.0234(6) 0.0024(5) 0.0034(5) 0.0055(6)
C26 0.0232(7) 0.0278(7) 0.0222(6) -0.0018(5) 0.0030(5) -0.0008(5)
C23 0.0225(7) 0.0334(7) 0.0283(7) 0.0069(6) 0.0022(5) 0.0043(6)
C22 0.0238(7) 0.0316(7) 0.0319(7) 0.0030(6) -0.0017(5) -0.0031(6)
C19 0.0275(7) 0.0299(7) 0.0269(7) 0.0064(5) -0.0026(5) 0.0045(6)

loop_
_atom_type_symbol
_atom_type_description
_atom_type_scat_dispersion_real
_atom_type_scat_dispersion_imag
_atom_type_scat_source
C C 0.0181 0.0091 'International Tables Vol C Tables 4.2.6.8 and 6.1.1.4'
H H 0.0000 0.0000 'International Tables Vol C Tables 4.2.6.8 and 6.1.1.4'
F F 0.0727 0.0534 'International Tables Vol C Tables 4.2.6.8 and 6.1.1.4'
O O 0.0492 0.0322 'International Tables Vol C Tables 4.2.6.8 and 6.1.1.4'

loop_
_geom_angle_atom_site_label_1
_geom_angle_atom_site_label_2
_geom_angle_atom_site_label_3
_geom_angle
C12 O16 C17 116.66(10)
C13 O18 C19 116.81(10)
O16 C12 C11 124.73(12)
O16 C12 C13 115.11(11)
C11 C12 C13 120.15(11)
C9 C4 C3 109.74(11)
C5 C4 C9 120.55(12)
C5 C4 C3 129.70(11)
C11 C10 C1 119.87(11)
C15 C10 C11 118.58(11)
C15 C10 C1 121.54(11)
C12 C11 C10 121.02(12)
C12 C11 H11 119.5
C10 C11 H11 119.5
C4 C9 C1 110.80(11)
C8 C9 C4 120.85(12)
C8 C9 C1 128.35(11)
C9 C8 H8 121.5
C7 C8 C9 117.00(11)
C7 C8 H8 121.5
O18 C13 C12 115.78(11)
O18 C13 C14 125.27(12)
C14 C13 C12 118.95(11)
C25 C20 C3 121.69(11)
C25 C20 C21 118.04(12)
C21 C20 C3 120.27(11)
C10 C1 C9 115.61(10)
C10 C1 H1 108.3
C10 C1 C2 114.36(10)
C9 C1 H1 108.3
C9 C1 C2 101.58(10)
C2 C1 H1 108.3
C13 C14 H14 119.8
C13 C14 C15 120.40(12)
C15 C14 H14 119.8
C20 C25 H25 119.5
C24 C25 C20 121.10(12)
C24 C25 H25 119.5
C7 C6 H6 120.6
C7 C6 C5 118.72(12)
C5 C6 H6 120.6
C4 C3 C20 112.85(10)
C4 C3 C2 101.21(9)
C20 C3 C2 112.21(10)
C26 C3 C4 110.77(10)
C26 C3 C20 109.25(10)
C26 C3 C2 110.37(10)
F30 C7 C8 118.09(11)
F30 C7 C6 118.19(11)
C6 C7 C8 123.71(12)
C20 C21 H21 119.6
C22 C21 C20 120.85(13)
C22 C21 H21 119.6
C10 C15 C14 120.90(12)
C10 C15 H15 119.6
C14 C15 H15 119.6
C4 C5 C6 119.16(12)
C4 C5 H5 120.4
C6 C5 H5 120.4
C1 C2 C3 104.57(10)
C1 C2 H2A 110.8
C1 C2 H2B 110.8
C3 C2 H2A 110.8
C3 C2 H2B 110.8
H2A C2 H2B 108.9
O16 C17 H17A 109.5
O16 C17 H17B 109.5
O16 C17 H17C 109.5
H17A C17 H17B 109.5
H17A C17 H17C 109.5
H17B C17 H17C 109.5
C25 C24 H24 119.9
C23 C24 C25 120.18(13)
C23 C24 H24 119.9
F27 C26 F29 106.00(10)
F27 C26 C3 112.12(10)
F28 C26 F27 106.34(10)
F28 C26 F29 106.05(10)
F28 C26 C3 113.03(10)
F29 C26 C3 112.76(11)
C24 C23 H23 120.3
C24 C23 C22 119.41(13)
C22 C23 H23 120.3
C21 C22 H22 119.8
C23 C22 C21 120.41(13)
C23 C22 H22 119.8
O18 C19 H19A 109.5
O18 C19 H19B 109.5
O18 C19 H19C 109.5
H19A C19 H19B 109.5
H19A C19 H19C 109.5
H19B C19 H19C 109.5

loop_
_geom_bond_atom_site_label_1
_geom_bond_atom_site_label_2
_geom_bond_distance
F30 C7 1.3610(14)
F27 C26 1.3483(15)
F28 C26 1.3405(15)
F29 C26 1.3517(15)
O16 C12 1.3673(15)
O16 C17 1.4260(15)
O18 C13 1.3646(15)
O18 C19 1.4242(16)
C12 C11 1.3834(17)
C12 C13 1.4087(18)
C4 C9 1.3958(17)
C4 C3 1.5266(17)
C4 C5 1.3875(18)
C10 C11 1.4000(17)
C10 C1 1.5119(16)
C10 C15 1.3851(18)
C11 H11 0.9500
C9 C8 1.3892(17)
C9 C1 1.5163(17)
C8 H8 0.9500
C8 C7 1.3800(18)
C13 C14 1.3852(18)
C20 C25 1.3931(18)
C20 C3 1.5382(17)
C20 C21 1.3969(18)
C1 H1 1.0000
C1 C2 1.5453(17)
C14 H14 0.9500
C14 C15 1.4003(17)
C25 H25 0.9500
C25 C24 1.3914(18)
C6 H6 0.9500
C6 C7 1.3764(18)
C6 C5 1.3941(18)
C3 C2 1.5521(17)
C3 C26 1.5186(17)
C21 H21 0.9500
C21 C22 1.3888(19)
C15 H15 0.9500
C5 H5 0.9500
C2 H2A 0.9900
C2 H2B 0.9900
C17 H17A 0.9800
C17 H17B 0.9800
C17 H17C 0.9800
C24 H24 0.9500
C24 C23 1.384(2)
C23 H23 0.9500
C23 C22 1.386(2)
C22 H22 0.9500
C19 H19A 0.9800
C19 H19B 0.9800
C19 H19C 0.9800
